data_4346210
loop_
_publ_author_name
'Tanase, Tomoaki'
'Hatada, Satoko'
'Noda, Sayo'
'Takenaka, Hiroe'
'Nakamae, Kanako'
'Kure, Bunsho'
'Nakajima, Takayuki'

_publ_section_title
;
 Stepwise Expansion of Pd Chains from Binuclear Palladium(I) Complexes
 Supported by Tetraphosphine Ligands.
;
_journal_issue 17
_journal_name_full 'Inorganic chemistry'
_journal_page_first 8298
_journal_page_last 8309
_journal_paper_doi 10.1021/acs.inorgchem.5b00950
_journal_volume 54
_journal_year 2015
_chemical_formula_moiety 'C101.50 H109 Cl11 F12 Ir2 P10 Pd2 '
_chemical_formula_sum 'C101.5 H109 Cl11 F12 Ir2 P10 Pd2'
_chemical_formula_weight 2853.92
_space_group_IT_number 19
_space_group_name_Hall 'P 2ac 2ab'
_space_group_name_H-M_alt 'P 21 21 21'
_symmetry_cell_setting orthorhombic
_symmetry_Int_Tables_number 19
_symmetry_space_group_name_Hall 'P 2ac 2ab'
_symmetry_space_group_name_H-M 'P 21 21 21'
_cell_angle_alpha 90.0000
_cell_angle_beta 90.0000
_cell_angle_gamma 90.0000
_cell_formula_units_Z 4
_cell_length_a 16.004(6)
_cell_length_b 32.442(13)
_cell_length_c 24.564(9)
_cell_measurement_reflns_used 16979
_cell_measurement_temperature 153(2)
_cell_measurement_theta_max 30.0
_cell_measurement_theta_min 2.3
_cell_volume 12754(8)
_computing_cell_refinement CrystalClear
_computing_data_collection CrystalClear
_computing_data_reduction CrystalStructure
_computing_molecular_graphics ORTEP-II
_computing_publication_material 'CrystalStructure 3.8'
_computing_structure_refinement SHELXL
_computing_structure_solution SIR97
_diffrn_ambient_temperature 153(2)
_diffrn_detector_area_resol_mean 14.63
_diffrn_measured_fraction_theta_full 0.980
_diffrn_measured_fraction_theta_max 0.980
_diffrn_measurement_device_type 'Rigaku Saturn'
_diffrn_measurement_method \w
_diffrn_radiation_type 'Mo K\a'
_diffrn_radiation_wavelength 0.71075
_diffrn_reflns_limit_h_max 19
_diffrn_reflns_limit_h_min -19
_diffrn_reflns_limit_k_max 41
_diffrn_reflns_limit_k_min -41
_diffrn_reflns_limit_l_max 31
_diffrn_reflns_limit_l_min -31
_diffrn_reflns_number 65984
_diffrn_reflns_theta_full 27.50
_diffrn_reflns_theta_max 27.50
_exptl_absorpt_coefficient_mu 2.776
_exptl_absorpt_correction_T_max 0.920
_exptl_absorpt_correction_T_min 0.551
_exptl_absorpt_correction_type multi-scan
_exptl_absorpt_process_details 'Jacobson, R. (1998) Private communication'
_exptl_crystal_colour 'pale orange'
_exptl_crystal_density_diffrn 1.486
_exptl_crystal_density_method 'not measured'
_exptl_crystal_description prism
_exptl_crystal_F_000 5636.00
_exptl_crystal_size_max 0.25
_exptl_crystal_size_mid 0.10
_exptl_crystal_size_min 0.03
_platon_squeeze_details
;
;
_refine_diff_density_max 1.69
_refine_diff_density_min -0.87
_refine_ls_abs_structure_details 'Flack, H. D. (1983), Acta Cryst. A39, 876-881.  9067 Friedel Pairs'
_refine_ls_abs_structure_Flack 0.001(10)
_refine_ls_extinction_coef 0.00229(17)
_refine_ls_extinction_method SHELXL
_refine_ls_goodness_of_fit_ref 0.869
_refine_ls_hydrogen_treatment refall
_refine_ls_number_parameters 1264
_refine_ls_number_reflns 28768
_refine_ls_R_factor_gt 0.1043
_refine_ls_shift/su_max 0.0100
_refine_ls_structure_factor_coef Fsqd
_refine_ls_weighting_details 'w = 1/[\s^2^(Fo^2^)+(0.1669P)^2^+0.0000P] where P=(Fo^2^+2Fc^2^)/3'
_refine_ls_weighting_scheme calc
_refine_ls_wR_factor_ref 0.2960
_reflns_number_gt 9861
_reflns_number_total 28768
_reflns_threshold_expression F^2^>2.0\s(F^2^)
_cod_data_source_file ic5b00950_si_003.cif
_cod_data_source_block '_6'
_cod_original_cell_volume 12754(9)
_cod_original_formula_sum 'C101.50 H109 Cl11 F12 Ir2 P10 Pd2 '
_cod_database_code 4346210

loop_
_symmetry_equiv_pos_site_id
_symmetry_equiv_pos_as_xyz
1 +X,+Y,+Z
2 1/2+X,1/2-Y,-Z
3 -X,1/2+Y,1/2-Z
4 1/2-X,-Y,1/2+Z

loop_
_atom_site_label
_atom_site_type_symbol
_atom_site_fract_x
_atom_site_fract_y
_atom_site_fract_z
_atom_site_U_iso_or_equiv
_atom_site_adp_type
_atom_site_occupancy
_atom_site_symmetry_multiplicity
_atom_site_calc_flag
_atom_site_refinement_flags
Ir(1) Ir 0.05303(6) 0.20700(2) 0.70766(4) 0.0532(2) Uani 1.00 1 d .
Ir(2) Ir -0.76512(6) 0.03474(2) 0.90507(4) 0.0508(2) Uani 1.00 1 d .
Pd(1) Pd -0.30402(11) 0.13524(4) 0.78464(7) 0.0471(4) Uani 1.00 1 d .
Pd(2) Pd -0.38899(12) 0.13934(4) 0.87993(7) 0.0515(4) Uani 1.00 1 d .
Cl(1) Cl 0.0884(4) 0.13520(16) 0.7332(2) 0.0620(15) Uani 1.00 1 d .
Cl(2) Cl 0.0858(4) 0.22834(16) 0.8023(2) 0.0638(16) Uani 1.00 1 d .
Cl(3) Cl -0.7447(4) 0.05731(14) 0.8104(2) 0.0570(14) Uani 1.00 1 d .
Cl(4) Cl -0.4735(4) 0.14297(19) 0.9638(2) 0.077(2) Uani 1.00 1 d .
Cl(5) Cl -0.5536(5) 0.1293(2) 0.4172(3) 0.090(2) Uani 1.00 1 d .
Cl(6) Cl -0.3852(6) 0.0892(2) 0.3963(4) 0.101(2) Uani 1.00 1 d .
Cl(7) Cl 0.1272(5) 0.0393(2) 0.6247(3) 0.091(2) Uani 1.00 1 d .
Cl(8) Cl 0.2988(6) 0.0622(2) 0.6569(3) 0.101(2) Uani 1.00 1 d .
Cl(9) Cl 0.2001(13) 0.3859(5) 0.7515(8) 0.223(8) Uani 1.00 1 d .
Cl(10) Cl 0.1862(8) 0.4369(3) 0.8506(5) 0.141(4) Uani 1.00 1 d .
Cl(11) Cl -0.068(2) 0.2811(9) 0.9287(12) 0.178(12) Uani 0.50 1 d P
Cl(12) Cl 0.0051(16) 0.3459(6) 0.8648(9) 0.150(11) Uani 0.50 1 d P
P(1) P -0.2142(3) 0.11227(13) 0.7118(2) 0.0484(13) Uani 1.00 1 d .
P(2) P -0.0830(4) 0.18836(15) 0.7336(2) 0.0521(14) Uani 1.00 1 d .
P(3) P -0.1901(4) 0.15598(15) 0.8382(2) 0.0524(14) Uani 1.00 1 d .
P(4) P -0.3165(4) 0.20037(14) 0.9073(2) 0.0517(13) Uani 1.00 1 d .
P(5) P -0.4411(4) 0.12479(14) 0.7493(2) 0.0490(13) Uani 1.00 1 d .
P(6) P -0.4534(4) 0.07672(14) 0.8508(2) 0.0520(14) Uani 1.00 1 d .
P(7) P -0.6182(4) 0.02656(14) 0.9041(2) 0.0549(14) Uani 1.00 1 d .
P(8) P -0.7316(4) -0.03021(14) 0.8658(2) 0.0500(13) Uani 1.00 1 d .
P(9) P -0.4908(6) -0.0461(2) 0.6724(3) 0.088(2) Uani 1.00 1 d .
P(10) P -0.2677(8) 0.2214(2) 0.4982(4) 0.112(3) Uani 1.00 1 d .
F(1) F -0.5777(14) -0.0725(6) 0.6522(9) 0.132(8) Uani 1.00 1 d .
F(2) F -0.4839(16) -0.0715(7) 0.7260(9) 0.141(9) Uani 1.00 1 d .
F(3) F -0.5506(15) -0.0135(6) 0.7045(9) 0.129(8) Uani 1.00 1 d .
F(4) F -0.4118(13) -0.0177(5) 0.6893(8) 0.112(6) Uani 1.00 1 d .
F(5) F -0.4322(14) -0.0795(5) 0.6397(8) 0.117(6) Uani 1.00 1 d .
F(6) F -0.4980(14) -0.0209(6) 0.6138(8) 0.115(7) Uani 1.00 1 d .
F(7) F -0.2663(19) 0.2414(8) 0.5574(11) 0.169(11) Uani 1.00 1 d .
F(8) F -0.1957(15) 0.1881(6) 0.5178(9) 0.128(7) Uani 1.00 1 d .
F(9) F -0.3399(18) 0.1903(7) 0.5167(11) 0.160(10) Uani 1.00 1 d .
F(10) F -0.279(2) 0.2004(10) 0.4373(13) 0.216(16) Uani 1.00 1 d .
F(11) F -0.3367(17) 0.2545(7) 0.4829(10) 0.148(9) Uani 1.00 1 d .
F(12) F -0.1964(18) 0.2529(8) 0.4774(11) 0.168(11) Uani 1.00 1 d .
C(1) C -0.1279(15) 0.1487(5) 0.6851(9) 0.056(6) Uani 1.00 1 d .
C(2) C -0.0843(15) 0.1643(5) 0.8049(9) 0.054(5) Uani 1.00 1 d .
C(3) C -0.2213(18) 0.2083(7) 0.8642(11) 0.074(7) Uani 1.00 1 d .
C(4) C -0.4686(16) 0.0731(5) 0.7786(8) 0.055(5) Uani 1.00 1 d .
C(5) C -0.5646(16) 0.0750(6) 0.8813(9) 0.059(6) Uani 1.00 1 d .
C(6) C -0.6215(14) -0.0170(5) 0.8531(8) 0.048(5) Uani 1.00 1 d .
C(7) C 0.0141(17) 0.2426(6) 0.6313(10) 0.061(6) Uani 1.00 1 d .
C(8) C 0.0705(19) 0.2049(7) 0.6204(11) 0.071(7) Uani 1.00 1 d .
C(9) C 0.158(2) 0.2099(8) 0.6372(13) 0.085(8) Uani 1.00 1 d .
C(10) C 0.1566(17) 0.2500(6) 0.6711(10) 0.064(6) Uani 1.00 1 d .
C(11) C 0.0689(19) 0.2704(7) 0.6682(11) 0.074(7) Uani 1.00 1 d .
C(12) C -0.0577(19) 0.2515(7) 0.6065(10) 0.073(7) Uani 1.00 1 d .
C(13) C 0.037(2) 0.1696(9) 0.5807(13) 0.097(10) Uani 1.00 1 d .
C(14) C 0.225(2) 0.1809(8) 0.6344(11) 0.082(8) Uani 1.00 1 d .
C(15) C 0.2296(19) 0.2693(7) 0.7049(12) 0.081(8) Uani 1.00 1 d .
C(16) C 0.048(2) 0.3094(7) 0.6944(11) 0.081(8) Uani 1.00 1 d .
C(17) C -0.8190(18) 0.0437(7) 0.9896(11) 0.069(7) Uani 1.00 1 d .
C(18) C -0.8850(17) 0.0267(6) 0.9527(10) 0.062(6) Uani 1.00 1 d .
C(19) C -0.8989(14) 0.0570(5) 0.9098(9) 0.049(5) Uani 1.00 1 d .
C(20) C -0.8468(15) 0.0923(5) 0.9221(9) 0.054(5) Uani 1.00 1 d .
C(21) C -0.7930(17) 0.0815(6) 0.9738(10) 0.062(6) Uani 1.00 1 d .
C(22) C -0.7910(19) 0.0222(7) 1.0442(11) 0.075(8) Uani 1.00 1 d .
C(23) C -0.9360(18) -0.0120(6) 0.9627(11) 0.067(7) Uani 1.00 1 d .
C(24) C -0.9578(19) 0.0572(7) 0.8626(10) 0.072(7) Uani 1.00 1 d .
C(25) C -0.8354(17) 0.1313(6) 0.8930(10) 0.064(6) Uani 1.00 1 d .
C(26) C -0.725(2) 0.1119(10) 0.9996(15) 0.107(12) Uani 1.00 1 d .
C(27) C -0.2552(15) 0.0905(5) 0.6474(8) 0.053(5) Uani 1.00 1 d .
C(28) C -0.2673(16) 0.1174(6) 0.6020(9) 0.061(6) Uani 1.00 1 d .
C(29) C -0.2957(17) 0.0992(6) 0.5470(10) 0.064(6) Uani 1.00 1 d .
C(30) C -0.3207(17) 0.0571(6) 0.5455(10) 0.066(6) Uani 1.00 1 d .
C(31) C -0.3042(16) 0.0304(6) 0.5928(10) 0.060(6) Uani 1.00 1 d .
C(32) C -0.2767(15) 0.0478(5) 0.6429(9) 0.058(6) Uani 1.00 1 d .
C(33) C -0.1544(15) 0.0682(5) 0.7388(9) 0.052(5) Uani 1.00 1 d .
C(34) C -0.0775(16) 0.0511(5) 0.7170(9) 0.060(6) Uani 1.00 1 d .
C(35) C -0.049(2) 0.0116(7) 0.7377(10) 0.069(7) Uani 1.00 1 d .
C(36) C -0.0937(17) -0.0089(6) 0.7761(10) 0.061(6) Uani 1.00 1 d .
C(37) C -0.1633(16) 0.0030(5) 0.8008(9) 0.057(5) Uani 1.00 1 d .
C(38) C -0.1973(16) 0.0427(5) 0.7848(9) 0.058(5) Uani 1.00 1 d .
C(39) C -0.1631(18) 0.2322(6) 0.7340(10) 0.063(6) Uani 1.00 1 d .
C(40) C -0.2455(16) 0.2312(5) 0.7089(9) 0.059(5) Uani 1.00 1 d .
C(41) C -0.2969(17) 0.2677(6) 0.7080(11) 0.067(6) Uani 1.00 1 d .
C(42) C -0.273(2) 0.3025(7) 0.7365(11) 0.078(8) Uani 1.00 1 d .
C(43) C -0.189(2) 0.3052(7) 0.7625(11) 0.073(7) Uani 1.00 1 d .
C(44) C -0.1305(19) 0.2720(6) 0.7594(11) 0.071(7) Uani 1.00 1 d .
C(45) C -0.1449(15) 0.1252(5) 0.8998(9) 0.056(5) Uani 1.00 1 d .
C(46) C -0.1872(16) 0.0877(6) 0.9146(10) 0.061(6) Uani 1.00 1 d .
C(47) C -0.1507(16) 0.0640(6) 0.9601(9) 0.058(6) Uani 1.00 1 d .
C(48) C -0.0868(18) 0.0807(6) 0.9942(11) 0.068(7) Uani 1.00 1 d .
C(49) C -0.0520(17) 0.1220(6) 0.9797(9) 0.061(6) Uani 1.00 1 d .
C(50) C -0.0825(13) 0.1445(5) 0.9319(8) 0.045(5) Uani 1.00 1 d .
C(51) C -0.3782(17) 0.2507(6) 0.9059(10) 0.062(6) Uani 1.00 1 d .
C(52) C -0.4519(18) 0.2527(6) 0.9282(10) 0.063(6) Uani 1.00 1 d .
C(53) C -0.501(2) 0.2903(7) 0.9287(11) 0.077(8) Uani 1.00 1 d .
C(54) C -0.466(2) 0.3258(8) 0.8982(13) 0.084(9) Uani 1.00 1 d .
C(55) C -0.384(3) 0.3246(11) 0.8712(17) 0.126(15) Uani 1.00 1 d .
C(56) C -0.336(2) 0.2868(9) 0.8701(14) 0.107(11) Uani 1.00 1 d .
C(57) C -0.2826(15) 0.1992(5) 0.9773(8) 0.053(5) Uani 1.00 1 d .
C(58) C -0.2759(15) 0.1648(5) 1.0113(9) 0.052(5) Uani 1.00 1 d .
C(59) C -0.2464(18) 0.1654(6) 1.0604(11) 0.065(7) Uani 1.00 1 d .
C(60) C -0.2258(19) 0.2020(7) 1.0916(11) 0.078(8) Uani 1.00 1 d .
C(61) C -0.244(2) 0.2419(7) 1.0606(12) 0.082(9) Uani 1.00 1 d .
C(62) C -0.2559(17) 0.2396(6) 1.0031(11) 0.068(7) Uani 1.00 1 d .
C(63) C -0.4739(17) 0.1234(6) 0.6746(10) 0.064(7) Uani 1.00 1 d .
C(64) C -0.479(2) 0.1629(8) 0.6467(13) 0.084(9) Uani 1.00 1 d .
C(65) C -0.516(2) 0.1599(14) 0.5888(18) 0.125(15) Uani 1.00 1 d .
C(66) C -0.526(2) 0.1243(13) 0.5671(18) 0.119(14) Uani 1.00 1 d .
C(67) C -0.519(2) 0.0920(11) 0.5900(15) 0.099(10) Uani 1.00 1 d .
C(68) C -0.492(2) 0.0884(9) 0.6502(14) 0.091(10) Uani 1.00 1 d .
C(69) C -0.5314(16) 0.1597(6) 0.7738(9) 0.060(6) Uani 1.00 1 d .
C(70) C -0.6140(15) 0.1462(5) 0.7643(9) 0.052(5) Uani 1.00 1 d .
C(71) C -0.6811(18) 0.1702(7) 0.7847(11) 0.069(7) Uani 1.00 1 d .
C(72) C -0.671(2) 0.2066(9) 0.8068(12) 0.092(10) Uani 1.00 1 d .
C(73) C -0.586(2) 0.2234(9) 0.8134(13) 0.096(10) Uani 1.00 1 d .
C(74) C -0.5126(19) 0.1976(6) 0.8018(11) 0.073(7) Uani 1.00 1 d .
C(75) C -0.3998(19) 0.0262(6) 0.8700(12) 0.071(7) Uani 1.00 1 d .
C(76) C -0.4059(17) -0.0109(6) 0.8389(11) 0.065(6) Uani 1.00 1 d .
C(77) C -0.3680(19) -0.0463(6) 0.8546(12) 0.072(7) Uani 1.00 1 d .
C(78) C -0.333(2) -0.0487(8) 0.9029(15) 0.088(9) Uani 1.00 1 d .
C(79) C -0.328(2) -0.0166(8) 0.9371(13) 0.083(9) Uani 1.00 1 d .
C(80) C -0.3595(18) 0.0240(7) 0.9226(11) 0.069(7) Uani 1.00 1 d .
C(81) C -0.5561(18) 0.0104(6) 0.9643(10) 0.062(6) Uani 1.00 1 d .
C(82) C -0.5391(19) -0.0332(7) 0.9734(12) 0.076(7) Uani 1.00 1 d .
C(83) C -0.489(2) -0.0464(8) 1.0220(13) 0.086(9) Uani 1.00 1 d .
C(84) C -0.460(2) -0.0161(8) 1.0550(13) 0.082(8) Uani 1.00 1 d .
C(85) C -0.482(2) 0.0274(9) 1.0515(14) 0.092(10) Uani 1.00 1 d .
C(86) C -0.5350(17) 0.0390(7) 1.0047(10) 0.069(7) Uani 1.00 1 d .
C(87) C -0.7803(18) -0.0493(6) 0.8021(10) 0.062(6) Uani 1.00 1 d .
C(88) C -0.733(2) -0.0536(7) 0.7546(11) 0.075(7) Uani 1.00 1 d .
C(89) C -0.770(2) -0.0697(8) 0.7008(13) 0.092(9) Uani 1.00 1 d .
C(90) C -0.857(2) -0.0783(7) 0.6994(12) 0.076(8) Uani 1.00 1 d .
C(91) C -0.904(2) -0.0776(7) 0.7511(12) 0.075(7) Uani 1.00 1 d .
C(92) C -0.870(2) -0.0604(7) 0.8030(11) 0.075(7) Uani 1.00 1 d .
C(93) C -0.7321(13) -0.0784(4) 0.9103(8) 0.045(4) Uani 1.00 1 d .
C(94) C -0.7349(16) -0.1177(5) 0.8867(9) 0.059(6) Uani 1.00 1 d .
C(95) C -0.7394(16) -0.1521(5) 0.9213(9) 0.057(5) Uani 1.00 1 d .
C(96) C -0.7363(19) -0.1491(7) 0.9779(11) 0.073(7) Uani 1.00 1 d .
C(97) C -0.739(2) -0.1113(8) 1.0005(12) 0.083(8) Uani 1.00 1 d .
C(98) C -0.7364(16) -0.0727(5) 0.9667(9) 0.056(5) Uani 1.00 1 d .
C(99) C -0.438(2) 0.1285(10) 0.4351(14) 0.103(11) Uani 1.00 1 d .
C(100) C 0.1975(19) 0.0473(8) 0.6806(12) 0.084(8) Uani 1.00 1 d .
C(101) C 0.245(2) 0.4214(8) 0.7961(13) 0.089(9) Uani 1.00 1 d .
C(102) C 0.026(2) 0.3059(7) 0.9110(12) 0.028(7) Uani 0.50 1 d P
H(1) H -0.0812 0.1314 0.6719 0.067 Uiso 1.00 1 c R
H(2) H -0.1506 0.1636 0.6532 0.067 Uiso 1.00 1 c R
H(3) H -0.0558 0.1373 0.8028 0.065 Uiso 1.00 1 c R
H(4) H -0.0507 0.1821 0.8292 0.065 Uiso 1.00 1 c R
H(5) H -0.1757 0.2205 0.8860 0.088 Uiso 1.00 1 c R
H(6) H -0.2340 0.2270 0.8334 0.088 Uiso 1.00 1 c R
H(7) H -0.5274 0.0661 0.7703 0.065 Uiso 1.00 1 c R
H(8) H -0.4321 0.0514 0.7631 0.065 Uiso 1.00 1 c R
H(9) H -0.5640 0.0937 0.9132 0.070 Uiso 1.00 1 c R
H(10) H -0.6019 0.0879 0.8540 0.070 Uiso 1.00 1 c R
H(11) H -0.6114 -0.0076 0.8153 0.058 Uiso 1.00 1 c R
H(12) H -0.5828 -0.0398 0.8624 0.058 Uiso 1.00 1 c R
H(13) H -0.0711 0.2297 0.5803 0.088 Uiso 1.00 1 c R
H(14) H -0.0524 0.2778 0.5874 0.088 Uiso 1.00 1 c R
H(15) H -0.1024 0.2534 0.6337 0.088 Uiso 1.00 1 c R
H(16) H 0.0787 0.1475 0.5783 0.116 Uiso 1.00 1 c R
H(17) H 0.0274 0.1812 0.5444 0.116 Uiso 1.00 1 c R
H(18) H -0.0154 0.1584 0.5950 0.116 Uiso 1.00 1 c R
H(19) H 0.2293 0.1659 0.6689 0.098 Uiso 1.00 1 c R
H(20) H 0.2779 0.1957 0.6278 0.098 Uiso 1.00 1 c R
H(21) H 0.2152 0.1615 0.6047 0.098 Uiso 1.00 1 c R
H(22) H 0.2119 0.2960 0.7196 0.097 Uiso 1.00 1 c R
H(23) H 0.2783 0.2733 0.6813 0.097 Uiso 1.00 1 c R
H(24) H 0.2443 0.2508 0.7349 0.097 Uiso 1.00 1 c R
H(25) H -0.0101 0.3167 0.6859 0.097 Uiso 1.00 1 c R
H(26) H 0.0853 0.3311 0.6810 0.097 Uiso 1.00 1 c R
H(27) H 0.0543 0.3066 0.7339 0.097 Uiso 1.00 1 c R
H(28) H -0.8219 -0.0036 1.0489 0.090 Uiso 1.00 1 c R
H(29) H -0.8027 0.0406 1.0750 0.090 Uiso 1.00 1 c R
H(30) H -0.7310 0.0164 1.0428 0.090 Uiso 1.00 1 c R
H(31) H -0.9779 -0.0150 0.9339 0.081 Uiso 1.00 1 c R
H(32) H -0.9641 -0.0100 0.9981 0.081 Uiso 1.00 1 c R
H(33) H -0.8990 -0.0361 0.9626 0.081 Uiso 1.00 1 c R
H(34) H -0.9537 0.0836 0.8435 0.086 Uiso 1.00 1 c R
H(35) H -1.0151 0.0534 0.8759 0.086 Uiso 1.00 1 c R
H(36) H -0.9434 0.0348 0.8377 0.086 Uiso 1.00 1 c R
H(37) H -0.7954 0.1486 0.9128 0.077 Uiso 1.00 1 c R
H(38) H -0.8891 0.1457 0.8905 0.077 Uiso 1.00 1 c R
H(39) H -0.8141 0.1258 0.8563 0.077 Uiso 1.00 1 c R
H(40) H -0.6966 0.0981 1.0300 0.128 Uiso 1.00 1 c R
H(41) H -0.7521 0.1370 1.0127 0.128 Uiso 1.00 1 c R
H(42) H -0.6832 0.1191 0.9718 0.128 Uiso 1.00 1 c R
H(43) H -0.2580 0.1462 0.6056 0.073 Uiso 1.00 1 c R
H(44) H -0.2964 0.1156 0.5149 0.077 Uiso 1.00 1 c R
H(45) H -0.3480 0.0463 0.5143 0.079 Uiso 1.00 1 c R
H(46) H -0.3120 0.0015 0.5898 0.073 Uiso 1.00 1 c R
H(47) H -0.2725 0.0307 0.6742 0.070 Uiso 1.00 1 c R
H(48) H -0.0469 0.0654 0.6897 0.072 Uiso 1.00 1 c R
H(49) H 0.0019 0.0000 0.7243 0.083 Uiso 1.00 1 c R
H(50) H -0.0726 -0.0351 0.7865 0.073 Uiso 1.00 1 c R
H(51) H -0.1896 -0.0136 0.8277 0.068 Uiso 1.00 1 c R
H(52) H -0.2458 0.0531 0.8023 0.070 Uiso 1.00 1 c R
H(53) H -0.2654 0.2064 0.6929 0.070 Uiso 1.00 1 c R
H(54) H -0.3474 0.2677 0.6876 0.080 Uiso 1.00 1 c R
H(55) H -0.3113 0.3249 0.7397 0.093 Uiso 1.00 1 c R
H(56) H -0.1735 0.3296 0.7815 0.088 Uiso 1.00 1 c R
H(57) H -0.0747 0.2744 0.7723 0.085 Uiso 1.00 1 c R
H(58) H -0.2361 0.0787 0.8962 0.073 Uiso 1.00 1 c R
H(59) H -0.1703 0.0368 0.9669 0.069 Uiso 1.00 1 c R
H(60) H -0.0670 0.0660 1.0251 0.082 Uiso 1.00 1 c R
H(61) H -0.0096 0.1339 1.0017 0.073 Uiso 1.00 1 c R
H(62) H -0.0613 0.1710 0.9228 0.054 Uiso 1.00 1 c R
H(63) H -0.4745 0.2287 0.9447 0.076 Uiso 1.00 1 c R
H(64) H -0.5523 0.2921 0.9477 0.092 Uiso 1.00 1 c R
H(65) H -0.4985 0.3503 0.8959 0.101 Uiso 1.00 1 c R
H(66) H -0.3627 0.3488 0.8545 0.151 Uiso 1.00 1 c R
H(67) H -0.2858 0.2837 0.8504 0.128 Uiso 1.00 1 c R
H(68) H -0.2943 0.1391 0.9973 0.063 Uiso 1.00 1 c R
H(69) H -0.2376 0.1395 1.0776 0.078 Uiso 1.00 1 c R
H(70) H -0.2035 0.2012 1.1274 0.093 Uiso 1.00 1 c R
H(71) H -0.2466 0.2675 1.0792 0.099 Uiso 1.00 1 c R
H(72) H -0.2473 0.2633 0.9811 0.081 Uiso 1.00 1 c R
H(73) H -0.4621 0.1882 0.6626 0.101 Uiso 1.00 1 c R
H(74) H -0.5313 0.1841 0.5694 0.150 Uiso 1.00 1 c R
H(75) H -0.5391 0.1235 0.5295 0.143 Uiso 1.00 1 c R
H(76) H -0.5314 0.0675 0.5704 0.119 Uiso 1.00 1 c R
H(77) H -0.4884 0.0626 0.6683 0.110 Uiso 1.00 1 c R
H(78) H -0.6245 0.1215 0.7446 0.062 Uiso 1.00 1 c R
H(79) H -0.7360 0.1593 0.7823 0.083 Uiso 1.00 1 c R
H(80) H -0.7184 0.2220 0.8184 0.111 Uiso 1.00 1 c R
H(81) H -0.5785 0.2510 0.8253 0.115 Uiso 1.00 1 c R
H(82) H -0.4574 0.2053 0.8119 0.087 Uiso 1.00 1 c R
H(83) H -0.4375 -0.0107 0.8062 0.078 Uiso 1.00 1 c R
H(84) H -0.3669 -0.0693 0.8308 0.086 Uiso 1.00 1 c R
H(85) H -0.3100 -0.0744 0.9141 0.106 Uiso 1.00 1 c R
H(86) H -0.3023 -0.0204 0.9717 0.100 Uiso 1.00 1 c R
H(87) H -0.3544 0.0472 0.9459 0.083 Uiso 1.00 1 c R
H(88) H -0.5595 -0.0533 0.9485 0.092 Uiso 1.00 1 c R
H(89) H -0.4787 -0.0746 1.0295 0.104 Uiso 1.00 1 c R
H(90) H -0.4215 -0.0238 1.0826 0.098 Uiso 1.00 1 c R
H(91) H -0.4644 0.0470 1.0777 0.111 Uiso 1.00 1 c R
H(92) H -0.5550 0.0665 1.0018 0.083 Uiso 1.00 1 c R
H(93) H -0.6756 -0.0462 0.7556 0.090 Uiso 1.00 1 c R
H(94) H -0.7353 -0.0737 0.6697 0.111 Uiso 1.00 1 c R
H(95) H -0.8848 -0.0843 0.6660 0.092 Uiso 1.00 1 c R
H(96) H -0.9593 -0.0886 0.7515 0.090 Uiso 1.00 1 c R
H(97) H -0.9034 -0.0569 0.8345 0.090 Uiso 1.00 1 c R
H(98) H -0.7336 -0.1210 0.8483 0.070 Uiso 1.00 1 c R
H(99) H -0.7450 -0.1786 0.9054 0.069 Uiso 1.00 1 c R
H(100) H -0.7322 -0.1731 1.0000 0.088 Uiso 1.00 1 c R
H(101) H -0.7432 -0.1090 1.0390 0.099 Uiso 1.00 1 c R
H(102) H -0.7374 -0.0461 0.9827 0.067 Uiso 1.00 1 c R
H(103) H -0.4124 0.1557 0.4271 0.124 Uiso 1.00 1 c R
H(104) H -0.4306 0.1229 0.4745 0.124 Uiso 1.00 1 c R
H(105) H 0.1750 0.0690 0.7048 0.101 Uiso 1.00 1 c R
H(106) H 0.2022 0.0215 0.7020 0.101 Uiso 1.00 1 c R
H(107) H 0.2977 0.4093 0.8102 0.107 Uiso 1.00 1 c R
H(108) H 0.2606 0.4462 0.7749 0.107 Uiso 1.00 1 c R
H(109) H 0.0526 0.3172 0.9441 0.034 Uiso 0.50 1 c R
H(110) H 0.0646 0.2858 0.8943 0.034 Uiso 0.50 1 c R

loop_
_atom_site_aniso_label
_atom_site_aniso_U_11
_atom_site_aniso_U_22
_atom_site_aniso_U_33
_atom_site_aniso_U_12
_atom_site_aniso_U_13
_atom_site_aniso_U_23
Ir(1) 0.0513(6) 0.0550(3) 0.0532(5) -0.0060(3) -0.0006(4) 0.0035(3)
Ir(2) 0.0485(6) 0.0527(3) 0.0511(5) -0.0015(3) 0.0001(4) -0.0015(3)
Pd(1) 0.0445(11) 0.0491(6) 0.0477(9) -0.0016(5) 0.0019(7) -0.0007(5)
Pd(2) 0.0494(12) 0.0532(7) 0.0519(10) -0.0011(6) 0.0024(8) -0.0050(5)
Cl(1) 0.060(4) 0.063(2) 0.063(3) 0.009(2) 0.012(3) 0.006(2)
Cl(2) 0.063(4) 0.064(2) 0.064(3) -0.009(2) -0.012(3) -0.006(2)
Cl(3) 0.056(4) 0.060(2) 0.055(3) -0.000(2) 0.004(2) 0.0056(18)
Cl(4) 0.076(5) 0.080(3) 0.076(4) -0.024(3) 0.023(3) -0.027(2)
Cl(5) 0.085(6) 0.092(4) 0.092(5) -0.005(3) -0.016(5) 0.011(3)
Cl(6) 0.095(7) 0.107(4) 0.103(6) 0.017(4) -0.005(5) -0.015(4)
Cl(7) 0.086(6) 0.098(4) 0.089(5) -0.005(4) 0.002(4) -0.022(3)
Cl(8) 0.092(7) 0.109(5) 0.104(6) -0.008(4) 0.007(5) -0.043(4)
Cl(9) 0.23(2) 0.211(15) 0.232(17) -0.013(13) -0.116(15) -0.063(12)
Cl(10) 0.146(11) 0.129(7) 0.149(10) 0.012(7) 0.024(8) 0.008(6)
Cl(11) 0.16(2) 0.20(2) 0.17(2) -0.05(2) 0.01(2) -0.050(19)
Cl(12) 0.17(2) 0.138(14) 0.141(19) 0.065(14) -0.127(18) -0.031(11)
P(1) 0.045(3) 0.051(2) 0.050(3) -0.0017(19) 0.006(2) -0.0053(18)
P(2) 0.051(4) 0.053(2) 0.052(3) -0.006(2) 0.001(2) 0.0029(19)
P(3) 0.050(4) 0.054(2) 0.053(3) -0.003(2) -0.006(3) -0.001(2)
P(4) 0.050(4) 0.054(2) 0.052(3) 0.004(2) -0.001(3) -0.006(2)
P(5) 0.047(4) 0.051(2) 0.049(3) -0.003(2) 0.002(2) -0.0023(18)
P(6) 0.050(4) 0.053(2) 0.053(3) -0.002(2) -0.005(3) -0.0009(19)
P(7) 0.053(4) 0.057(2) 0.055(3) -0.007(2) 0.006(3) 0.002(2)
P(8) 0.049(4) 0.053(2) 0.048(3) 0.001(2) 0.002(2) -0.0001(18)
P(9) 0.086(7) 0.088(4) 0.092(6) -0.022(3) 0.010(5) -0.014(3)
P(10) 0.119(10) 0.107(5) 0.111(7) -0.008(5) -0.070(7) 0.005(4)
F(1) 0.118(19) 0.123(13) 0.155(19) -0.036(12) 0.037(15) -0.069(13)
F(2) 0.15(2) 0.137(15) 0.13(2) -0.047(14) -0.007(16) 0.055(13)
F(3) 0.128(19) 0.121(12) 0.139(18) -0.022(12) 0.039(16) -0.067(12)
F(4) 0.109(17) 0.111(11) 0.117(16) -0.008(10) -0.026(13) -0.038(10)
F(5) 0.116(18) 0.118(13) 0.118(15) -0.018(11) 0.003(14) -0.041(10)
F(6) 0.113(18) 0.122(13) 0.111(16) -0.034(11) -0.011(13) -0.007(10)
F(7) 0.17(2) 0.18(2) 0.16(2) -0.04(2) -0.06(2) -0.027(17)
F(8) 0.14(2) 0.117(13) 0.128(18) -0.026(13) -0.015(15) 0.033(11)
F(9) 0.15(2) 0.151(19) 0.18(2) -0.044(16) -0.06(2) 0.049(17)
F(10) 0.25(4) 0.22(3) 0.18(2) 0.10(2) -0.07(2) 0.00(2)
F(11) 0.15(2) 0.141(17) 0.15(2) 0.031(15) -0.079(18) 0.006(14)
F(12) 0.17(2) 0.16(2) 0.17(2) -0.052(18) -0.02(2) 0.081(17)
C(1) 0.052(17) 0.057(9) 0.060(15) -0.004(8) 0.017(12) -0.004(8)
C(2) 0.054(16) 0.054(9) 0.054(14) -0.002(8) -0.002(11) -0.006(7)
C(3) 0.07(2) 0.071(12) 0.078(18) 0.000(11) 0.004(15) -0.015(11)
C(4) 0.054(17) 0.055(9) 0.054(14) 0.002(8) 0.004(11) 0.007(7)
C(5) 0.049(17) 0.067(10) 0.060(15) 0.005(9) -0.009(12) -0.006(8)
C(6) 0.043(15) 0.053(8) 0.048(13) 0.007(8) 0.004(10) 0.002(7)
C(7) 0.062(19) 0.066(11) 0.056(15) -0.008(10) -0.001(13) 0.014(9)
C(8) 0.07(2) 0.068(11) 0.074(18) -0.005(11) -0.009(15) -0.002(10)
C(9) 0.08(2) 0.084(16) 0.09(2) -0.008(14) 0.003(19) 0.003(14)
C(10) 0.060(19) 0.062(11) 0.069(16) -0.012(10) 0.009(14) 0.009(9)
C(11) 0.07(2) 0.074(13) 0.077(19) -0.004(12) -0.004(16) 0.016(11)
C(12) 0.08(2) 0.076(13) 0.067(17) -0.000(12) 0.002(17) 0.012(10)
C(13) 0.10(3) 0.102(19) 0.09(2) -0.025(18) 0.01(2) 0.004(15)
C(14) 0.08(2) 0.092(16) 0.074(19) -0.002(15) 0.003(17) 0.022(13)
C(15) 0.07(2) 0.079(13) 0.09(2) 0.004(13) -0.006(18) 0.007(13)
C(16) 0.07(2) 0.082(14) 0.09(2) -0.016(13) -0.014(18) 0.011(12)
C(17) 0.056(19) 0.073(13) 0.079(19) 0.005(10) 0.001(15) -0.001(10)
C(18) 0.053(18) 0.066(11) 0.068(17) -0.001(9) 0.004(13) 0.006(9)
C(19) 0.045(15) 0.056(9) 0.048(12) 0.007(8) 0.010(11) 0.007(7)
C(20) 0.048(16) 0.056(9) 0.058(15) 0.007(8) 0.014(12) 0.002(8)
C(21) 0.061(19) 0.062(11) 0.061(15) 0.001(10) 0.012(13) -0.011(9)
C(22) 0.07(2) 0.084(14) 0.071(19) 0.018(12) -0.003(16) -0.007(11)
C(23) 0.07(2) 0.063(11) 0.072(17) -0.012(11) 0.014(14) -0.001(9)
C(24) 0.07(2) 0.075(13) 0.068(17) 0.006(12) -0.012(16) 0.005(10)
C(25) 0.062(18) 0.061(10) 0.069(17) 0.004(9) 0.006(13) 0.003(9)
C(26) 0.09(3) 0.11(2) 0.11(2) 0.008(19) -0.03(2) -0.035(18)
C(27) 0.055(17) 0.052(8) 0.051(13) 0.002(8) -0.005(11) -0.001(7)
C(28) 0.063(18) 0.056(9) 0.064(16) 0.004(9) 0.000(13) 0.001(8)
C(29) 0.057(19) 0.072(12) 0.064(16) -0.008(10) 0.001(13) 0.004(9)
C(30) 0.060(19) 0.071(12) 0.065(17) -0.006(11) 0.000(14) -0.014(10)
C(31) 0.060(17) 0.062(10) 0.059(15) 0.006(9) -0.010(13) -0.016(9)
C(32) 0.053(17) 0.058(9) 0.063(16) -0.008(9) -0.003(12) 0.010(8)
C(33) 0.052(16) 0.052(9) 0.053(13) -0.004(8) -0.015(11) -0.002(7)
C(34) 0.068(19) 0.057(9) 0.056(14) 0.006(9) 0.008(13) -0.007(8)
C(35) 0.06(2) 0.076(13) 0.067(18) 0.003(12) -0.008(15) -0.001(10)
C(36) 0.059(19) 0.065(11) 0.059(16) -0.003(10) -0.013(13) -0.001(9)
C(37) 0.054(17) 0.058(9) 0.058(15) 0.006(8) 0.001(12) 0.007(8)
C(38) 0.052(16) 0.059(10) 0.063(15) 0.005(8) -0.006(12) 0.014(8)
C(39) 0.065(19) 0.064(11) 0.062(16) -0.001(10) -0.006(13) -0.015(9)
C(40) 0.059(17) 0.055(9) 0.063(14) 0.004(8) -0.002(13) -0.003(8)
C(41) 0.058(19) 0.075(12) 0.067(17) 0.006(10) -0.007(14) 0.007(10)
C(42) 0.09(2) 0.071(13) 0.073(19) 0.006(13) 0.010(17) 0.006(10)
C(43) 0.07(2) 0.073(13) 0.075(19) 0.007(12) 0.014(16) 0.001(10)
C(44) 0.07(2) 0.068(12) 0.076(19) -0.001(11) -0.011(15) -0.006(10)
C(45) 0.053(16) 0.058(9) 0.056(14) -0.003(8) 0.006(12) -0.000(8)
C(46) 0.056(17) 0.064(10) 0.063(16) -0.012(9) -0.013(13) 0.003(9)
C(47) 0.054(17) 0.060(10) 0.059(15) -0.002(9) -0.005(12) 0.008(8)
C(48) 0.06(2) 0.072(12) 0.069(17) 0.004(10) 0.004(14) 0.010(10)
C(49) 0.056(17) 0.065(10) 0.062(16) 0.010(10) 0.003(13) 0.000(8)
C(50) 0.042(14) 0.049(8) 0.045(12) 0.002(7) -0.014(9) 0.005(6)
C(51) 0.061(19) 0.064(10) 0.063(15) 0.007(9) -0.009(14) -0.008(9)
C(52) 0.059(19) 0.062(10) 0.070(17) 0.009(10) 0.011(14) -0.001(9)
C(53) 0.07(2) 0.074(13) 0.08(2) -0.010(12) 0.001(16) -0.014(12)
C(54) 0.08(2) 0.084(15) 0.09(2) 0.024(14) 0.002(19) 0.009(13)
C(55) 0.14(4) 0.10(2) 0.14(3) 0.03(2) -0.01(3) 0.01(2)
C(56) 0.12(3) 0.09(2) 0.10(2) 0.008(19) 0.01(2) -0.016(17)
C(57) 0.053(17) 0.057(9) 0.050(13) 0.005(8) -0.000(11) 0.004(7)
C(58) 0.050(16) 0.058(9) 0.049(13) -0.012(8) 0.017(11) 0.004(7)
C(59) 0.06(2) 0.064(11) 0.066(17) -0.008(10) 0.007(14) -0.010(9)
C(60) 0.09(2) 0.077(13) 0.069(17) 0.005(12) -0.032(17) 0.003(11)
C(61) 0.10(2) 0.075(13) 0.07(2) -0.005(14) -0.025(18) 0.010(11)
C(62) 0.06(2) 0.069(11) 0.071(17) 0.007(11) -0.007(15) 0.002(10)
C(63) 0.07(2) 0.064(11) 0.061(16) 0.002(10) -0.001(13) -0.002(9)
C(64) 0.09(2) 0.087(16) 0.08(2) 0.024(14) 0.007(18) 0.012(13)
C(65) 0.11(3) 0.14(3) 0.12(3) 0.06(2) 0.03(2) 0.00(2)
C(66) 0.12(4) 0.13(3) 0.11(3) -0.00(2) -0.01(2) 0.02(2)
C(67) 0.09(2) 0.11(2) 0.10(2) -0.005(17) -0.02(2) 0.016(19)
C(68) 0.09(2) 0.096(18) 0.09(2) 0.010(16) 0.00(2) -0.001(15)
C(69) 0.060(18) 0.058(10) 0.061(16) 0.000(9) -0.007(12) 0.000(8)
C(70) 0.043(16) 0.056(9) 0.057(14) 0.001(8) -0.012(11) 0.002(7)
C(71) 0.06(2) 0.074(12) 0.072(18) 0.006(11) 0.001(15) 0.007(10)
C(72) 0.09(2) 0.101(18) 0.09(2) 0.048(17) -0.031(19) -0.034(15)
C(73) 0.09(2) 0.097(18) 0.10(2) 0.010(16) -0.03(2) -0.036(16)
C(74) 0.07(2) 0.072(12) 0.074(19) 0.013(11) -0.003(15) -0.007(10)
C(75) 0.07(2) 0.071(12) 0.076(19) 0.009(11) 0.015(16) 0.003(10)
C(76) 0.056(19) 0.067(11) 0.070(17) 0.001(10) 0.018(14) 0.006(9)
C(77) 0.08(2) 0.066(12) 0.071(19) 0.007(11) 0.003(16) 0.000(10)
C(78) 0.09(2) 0.080(15) 0.10(2) 0.004(13) 0.03(2) -0.005(15)
C(79) 0.07(2) 0.095(17) 0.09(2) 0.008(14) -0.003(17) 0.038(15)
C(80) 0.06(2) 0.076(13) 0.072(19) 0.007(11) -0.004(15) -0.001(10)
C(81) 0.061(19) 0.064(11) 0.060(15) 0.003(10) -0.006(14) -0.003(8)
C(82) 0.07(2) 0.075(13) 0.08(2) -0.019(13) -0.002(16) -0.000(12)
C(83) 0.08(2) 0.085(16) 0.09(2) -0.008(14) -0.010(19) -0.002(13)
C(84) 0.07(2) 0.092(16) 0.09(2) 0.005(14) -0.010(18) 0.019(14)
C(85) 0.09(2) 0.094(18) 0.09(2) 0.007(16) -0.01(2) -0.003(15)
C(86) 0.06(2) 0.072(12) 0.072(18) 0.000(11) -0.021(14) 0.007(10)
C(87) 0.07(2) 0.064(10) 0.053(15) 0.006(10) -0.004(13) -0.002(8)
C(88) 0.08(2) 0.075(13) 0.073(18) -0.013(12) 0.011(17) -0.005(11)
C(89) 0.10(2) 0.093(16) 0.08(2) -0.006(16) 0.03(2) 0.005(14)
C(90) 0.08(2) 0.077(13) 0.08(2) -0.010(12) 0.002(18) -0.000(11)
C(91) 0.07(2) 0.075(13) 0.08(2) 0.000(12) -0.002(17) 0.005(11)
C(92) 0.07(2) 0.081(14) 0.068(19) 0.009(12) -0.020(16) -0.008(11)
C(93) 0.036(13) 0.052(8) 0.047(12) 0.005(7) -0.002(10) 0.006(7)
C(94) 0.060(18) 0.060(9) 0.056(14) -0.002(9) -0.001(12) 0.011(8)
C(95) 0.057(17) 0.057(9) 0.058(15) 0.002(9) 0.000(12) 0.006(8)
C(96) 0.07(2) 0.070(12) 0.08(2) 0.004(12) 0.017(16) 0.012(10)
C(97) 0.09(2) 0.091(16) 0.069(19) -0.001(15) 0.007(18) 0.011(12)
C(98) 0.054(17) 0.058(9) 0.057(14) -0.002(9) 0.005(12) -0.002(8)
C(99) 0.10(3) 0.11(2) 0.10(2) -0.034(19) -0.01(2) 0.014(17)
C(100) 0.07(2) 0.094(17) 0.09(2) -0.012(14) 0.011(18) -0.015(13)
C(101) 0.08(2) 0.096(17) 0.09(2) 0.004(15) 0.00(2) -0.010(14)
C(102) 0.03(2) 0.033(11) 0.018(15) 0.003(10) -0.003(14) -0.001(9)

loop_
_atom_type_symbol
_atom_type_description
_atom_type_scat_dispersion_real
_atom_type_scat_dispersion_imag
_atom_type_scat_source
H H 0.000 0.000
;
International Tables for Crystallography
(1992, Vol. C, Table 6.1.1.4)
;
Cl Cl 0.148 0.159
;
International Tables for Crystallography
(1992, Vol. C, Tables 4.2.6.8 and 6.1.1.4)
;
F F 0.017 0.010
;
International Tables for Crystallography
(1992, Vol. C, Tables 4.2.6.8 and 6.1.1.4)
;
Ir Ir -1.444 7.990
;
International Tables for Crystallography
(1992, Vol. C, Tables 4.2.6.8 and 6.1.1.4)
;
P P 0.102 0.094
;
International Tables for Crystallography
(1992, Vol. C, Tables 4.2.6.8 and 6.1.1.4)
;
Pd Pd -0.999 1.007
;
International Tables for Crystallography
(1992, Vol. C, Tables 4.2.6.8 and 6.1.1.4)
;
C C 0.003 0.002
;
International Tables for Crystallography
(1992, Vol. C, Tables 4.2.6.8 and 6.1.1.4)
;

loop_
_geom_angle_atom_site_label_1
_geom_angle_atom_site_label_2
_geom_angle_atom_site_label_3
_geom_angle
_geom_angle_publ_flag
Cl(1) Ir(1) Cl(2) 88.68(18) yes
Cl(1) Ir(1) P(2) 84.34(19) yes
Cl(1) Ir(1) C(7) 138.0(5) yes
Cl(1) Ir(1) C(8) 101.0(6) yes
Cl(1) Ir(1) C(9) 93.3(7) yes
Cl(1) Ir(1) C(10) 119.6(6) yes
Cl(1) Ir(1) C(11) 157.9(7) yes
Cl(2) Ir(1) P(2) 90.8(2) yes
Cl(2) Ir(1) C(7) 133.2(5) yes
Cl(2) Ir(1) C(8) 155.5(7) yes
Cl(2) Ir(1) C(9) 120.9(8) yes
Cl(2) Ir(1) C(10) 92.5(6) yes
Cl(2) Ir(1) C(11) 97.1(7) yes
P(2) Ir(1) C(7) 95.7(7) yes
P(2) Ir(1) C(8) 112.4(8) yes
P(2) Ir(1) C(9) 148.2(7) yes
P(2) Ir(1) C(10) 155.9(6) yes
P(2) Ir(1) C(11) 116.7(8) yes
C(7) Ir(1) C(8) 40.5(9) yes
C(7) Ir(1) C(9) 65.4(10) yes
C(7) Ir(1) C(10) 65.1(9) yes
C(7) Ir(1) C(11) 39.6(9) yes
C(8) Ir(1) C(9) 37.0(11) yes
C(8) Ir(1) C(10) 63.1(9) yes
C(8) Ir(1) C(11) 66.1(9) yes
C(9) Ir(1) C(10) 37.9(9) yes
C(9) Ir(1) C(11) 65.4(10) yes
C(10) Ir(1) C(11) 39.2(9) yes
Cl(3) Ir(2) P(7) 83.8(2) yes
Cl(3) Ir(2) P(8) 81.37(17) yes
Cl(3) Ir(2) C(17) 151.4(6) yes
Cl(3) Ir(2) C(18) 129.5(6) yes
Cl(3) Ir(2) C(19) 94.5(5) yes
Cl(3) Ir(2) C(20) 90.3(5) yes
Cl(3) Ir(2) C(21) 121.4(5) yes
P(7) Ir(2) P(8) 70.89(19) yes
P(7) Ir(2) C(17) 113.7(7) yes
P(7) Ir(2) C(18) 146.6(6) yes
P(7) Ir(2) C(19) 167.6(4) yes
P(7) Ir(2) C(20) 130.7(5) yes
P(7) Ir(2) C(21) 105.8(7) yes
P(8) Ir(2) C(17) 124.8(6) yes
P(8) Ir(2) C(18) 107.4(5) yes
P(8) Ir(2) C(19) 121.1(5) yes
P(8) Ir(2) C(20) 156.1(6) yes
P(8) Ir(2) C(21) 157.0(5) yes
C(17) Ir(2) C(18) 38.6(9) yes
C(17) Ir(2) C(19) 63.4(9) yes
C(17) Ir(2) C(20) 61.1(8) yes
C(17) Ir(2) C(21) 34.3(8) yes
C(18) Ir(2) C(19) 37.6(8) yes
C(18) Ir(2) C(20) 61.4(7) yes
C(18) Ir(2) C(21) 62.3(8) yes
C(19) Ir(2) C(20) 36.8(7) yes
C(19) Ir(2) C(21) 64.6(8) yes
C(20) Ir(2) C(21) 39.8(8) yes
Pd(2) Pd(1) P(1) 162.64(13) yes
Pd(2) Pd(1) P(3) 83.77(16) yes
Pd(2) Pd(1) P(5) 81.94(15) yes
P(1) Pd(1) P(3) 92.4(2) yes
P(1) Pd(1) P(5) 103.5(2) yes
P(3) Pd(1) P(5) 163.7(2) yes
Pd(1) Pd(2) Cl(4) 176.88(19) yes
Pd(1) Pd(2) P(4) 92.31(16) yes
Pd(1) Pd(2) P(6) 85.19(16) yes
Cl(4) Pd(2) P(4) 89.5(2) yes
Cl(4) Pd(2) P(6) 93.1(2) yes
P(4) Pd(2) P(6) 176.5(2) yes
Pd(1) P(1) C(1) 119.2(6) yes
Pd(1) P(1) C(27) 122.7(8) yes
Pd(1) P(1) C(33) 106.3(7) yes
C(1) P(1) C(27) 101.4(10) yes
C(1) P(1) C(33) 103.0(10) yes
C(27) P(1) C(33) 101.3(9) yes
Ir(1) P(2) C(1) 110.9(8) yes
Ir(1) P(2) C(2) 111.2(7) yes
Ir(1) P(2) C(39) 115.5(8) yes
C(1) P(2) C(2) 107.1(9) yes
C(1) P(2) C(39) 104.7(10) yes
C(2) P(2) C(39) 106.8(10) yes
Pd(1) P(3) C(2) 119.4(7) yes
Pd(1) P(3) C(3) 104.0(9) yes
Pd(1) P(3) C(45) 125.1(6) yes
C(2) P(3) C(3) 104.8(10) yes
C(2) P(3) C(45) 94.4(10) yes
C(3) P(3) C(45) 107.4(10) yes
Pd(2) P(4) C(3) 110.4(8) yes
Pd(2) P(4) C(51) 116.9(8) yes
Pd(2) P(4) C(57) 113.4(6) yes
C(3) P(4) C(51) 107.1(11) yes
C(3) P(4) C(57) 107.3(12) yes
C(51) P(4) C(57) 101.0(10) yes
Pd(1) P(5) C(4) 101.7(8) yes
Pd(1) P(5) C(63) 127.4(9) yes
Pd(1) P(5) C(69) 119.5(7) yes
C(4) P(5) C(63) 106.4(9) yes
C(4) P(5) C(69) 103.3(10) yes
C(63) P(5) C(69) 96.1(11) yes
Pd(2) P(6) C(4) 114.2(6) yes
Pd(2) P(6) C(5) 107.8(6) yes
Pd(2) P(6) C(75) 117.5(9) yes
C(4) P(6) C(5) 104.9(11) yes
C(4) P(6) C(75) 104.4(11) yes
C(5) P(6) C(75) 107.1(11) yes
Ir(2) P(7) C(5) 111.3(8) yes
Ir(2) P(7) C(6) 93.6(7) yes
Ir(2) P(7) C(81) 123.8(9) yes
C(5) P(7) C(6) 116.1(10) yes
C(5) P(7) C(81) 103.3(11) yes
C(6) P(7) C(81) 109.3(9) yes
Ir(2) P(8) C(6) 94.5(6) yes
Ir(2) P(8) C(87) 122.9(7) yes
Ir(2) P(8) C(93) 119.4(6) yes
C(6) P(8) C(87) 109.8(11) yes
C(6) P(8) C(93) 107.0(9) yes
C(87) P(8) C(93) 102.0(9) yes
F(1) P(9) F(2) 92.2(12) yes
F(1) P(9) F(3) 89.2(12) yes
F(1) P(9) F(4) 175.3(11) yes
F(1) P(9) F(5) 89.5(11) yes
F(1) P(9) F(6) 86.4(11) yes
F(2) P(9) F(3) 88.6(12) yes
F(2) P(9) F(4) 91.7(12) yes
F(2) P(9) F(5) 91.4(12) yes
F(2) P(9) F(6) 177.4(12) yes
F(3) P(9) F(4) 88.1(11) yes
F(3) P(9) F(5) 178.7(12) yes
F(3) P(9) F(6) 93.5(11) yes
F(4) P(9) F(5) 93.2(11) yes
F(4) P(9) F(6) 89.8(11) yes
F(5) P(9) F(6) 86.5(11) yes
F(7) P(10) F(8) 89.5(14) yes
F(7) P(10) F(9) 90.5(15) yes
F(7) P(10) F(10) 174.7(19) yes
F(7) P(10) F(11) 87.2(14) yes
F(7) P(10) F(12) 91.2(15) yes
F(8) P(10) F(9) 90.5(13) yes
F(8) P(10) F(10) 94.0(15) yes
F(8) P(10) F(11) 176.6(14) yes
F(8) P(10) F(12) 90.8(14) yes
F(9) P(10) F(10) 85.4(17) yes
F(9) P(10) F(11) 89.6(15) yes
F(9) P(10) F(12) 177.9(15) yes
F(10) P(10) F(11) 89.4(16) yes
F(10) P(10) F(12) 92.8(17) yes
F(11) P(10) F(12) 89.3(14) yes
P(1) C(1) P(2) 118.3(12) yes
P(2) C(2) P(3) 117.5(12) yes
P(3) C(3) P(4) 106.6(12) yes
P(5) C(4) P(6) 106.7(10) yes
P(6) C(5) P(7) 124.2(11) yes
P(7) C(6) P(8) 95.0(10) yes
Ir(1) C(7) C(8) 65.4(13) yes
Ir(1) C(7) C(11) 70.2(13) yes
Ir(1) C(7) C(12) 136(2) yes
C(8) C(7) C(11) 103(2) yes
C(8) C(7) C(12) 127(2) yes
C(11) C(7) C(12) 129(2) yes
Ir(1) C(8) C(7) 74.2(14) yes
Ir(1) C(8) C(9) 80.9(17) yes
Ir(1) C(8) C(13) 125.9(18) yes
C(7) C(8) C(9) 115(2) yes
C(7) C(8) C(13) 119(2) yes
C(9) C(8) C(13) 125(2) yes
Ir(1) C(9) C(8) 62.1(16) yes
Ir(1) C(9) C(10) 68.6(15) yes
Ir(1) C(9) C(14) 122(2) yes
C(8) C(9) C(10) 103(2) yes
C(8) C(9) C(14) 129(2) yes
C(10) C(9) C(14) 126(2) yes
Ir(1) C(10) C(9) 73.5(15) yes
Ir(1) C(10) C(11) 68.4(13) yes
Ir(1) C(10) C(15) 124.3(17) yes
C(9) C(10) C(11) 110(2) yes
C(9) C(10) C(15) 128(2) yes
C(11) C(10) C(15) 122(2) yes
Ir(1) C(11) C(7) 70.2(12) yes
Ir(1) C(11) C(10) 72.4(12) yes
Ir(1) C(11) C(16) 125(2) yes
C(7) C(11) C(10) 107(2) yes
C(7) C(11) C(16) 129(2) yes
C(10) C(11) C(16) 124(2) yes
Ir(2) C(17) C(18) 70.6(15) yes
Ir(2) C(17) C(21) 74.8(16) yes
Ir(2) C(17) C(22) 127.9(18) yes
C(18) C(17) C(21) 112(2) yes
C(18) C(17) C(22) 124(2) yes
C(21) C(17) C(22) 124(2) yes
Ir(2) C(18) C(17) 70.9(15) yes
Ir(2) C(18) C(19) 71.2(13) yes
Ir(2) C(18) C(23) 129.4(16) yes
C(17) C(18) C(19) 107.2(18) yes
C(17) C(18) C(23) 126(2) yes
C(19) C(18) C(23) 126(2) yes
Ir(2) C(19) C(18) 71.2(13) yes
Ir(2) C(19) C(20) 73.6(13) yes
Ir(2) C(19) C(24) 124.0(16) yes
C(18) C(19) C(20) 107.0(19) yes
C(18) C(19) C(24) 131.3(19) yes
C(20) C(19) C(24) 121.5(18) yes
Ir(2) C(20) C(19) 69.5(11) yes
Ir(2) C(20) C(21) 70.0(11) yes
Ir(2) C(20) C(25) 122.5(17) yes
C(19) C(20) C(21) 108.0(16) yes
C(19) C(20) C(25) 131(2) yes
C(21) C(20) C(25) 121.1(19) yes
Ir(2) C(21) C(17) 70.9(15) yes
Ir(2) C(21) C(20) 70.3(11) yes
Ir(2) C(21) C(26) 124.0(19) yes
C(17) C(21) C(20) 105(2) yes
C(17) C(21) C(26) 131(2) yes
C(20) C(21) C(26) 124(2) yes
P(1) C(27) C(28) 118.8(14) yes
P(1) C(27) C(32) 121.4(16) yes
C(28) C(27) C(32) 119.8(19) yes
C(27) C(28) C(29) 119.4(17) yes
C(28) C(29) C(30) 118(2) yes
C(29) C(30) C(31) 120(2) yes
C(30) C(31) C(32) 120.3(18) yes
C(27) C(32) C(31) 121.7(19) yes
P(1) C(33) C(34) 127.0(16) yes
P(1) C(33) C(38) 116.3(16) yes
C(34) C(33) C(38) 116.0(17) yes
C(33) C(34) C(35) 118(2) yes
C(34) C(35) C(36) 120(2) yes
C(35) C(36) C(37) 128(2) yes
C(36) C(37) C(38) 117(2) yes
C(33) C(38) C(37) 120(2) yes
P(2) C(39) C(40) 126.0(15) yes
P(2) C(39) C(44) 113.6(19) yes
C(40) C(39) C(44) 120(2) yes
C(39) C(40) C(41) 120.4(19) yes
C(40) C(41) C(42) 121(2) yes
C(41) C(42) C(43) 121(2) yes
C(42) C(43) C(44) 121(2) yes
C(39) C(44) C(43) 116(2) yes
P(3) C(45) C(46) 117.0(17) yes
P(3) C(45) C(50) 117.7(13) yes
C(46) C(45) C(50) 124(2) yes
C(45) C(46) C(47) 116(2) yes
C(46) C(47) C(48) 121.9(19) yes
C(47) C(48) C(49) 118(2) yes
C(48) C(49) C(50) 121(2) yes
C(45) C(50) C(49) 117.4(17) yes
P(4) C(51) C(52) 120.3(17) yes
P(4) C(51) C(56) 115(2) yes
C(52) C(51) C(56) 125(2) yes
C(51) C(52) C(53) 122(2) yes
C(52) C(53) C(54) 117(2) yes
C(53) C(54) C(55) 123(2) yes
C(54) C(55) C(56) 120(3) yes
C(51) C(56) C(55) 113(3) yes
P(4) C(57) C(58) 127.6(15) yes
P(4) C(57) C(62) 117.7(15) yes
C(58) C(57) C(62) 114.7(19) yes
C(57) C(58) C(59) 125.0(19) yes
C(58) C(59) C(60) 126(2) yes
C(59) C(60) C(61) 113(2) yes
C(60) C(61) C(62) 118(2) yes
C(57) C(62) C(61) 120(2) yes
P(5) C(63) C(64) 116.7(18) yes
P(5) C(63) C(68) 121(2) yes
C(64) C(63) C(68) 122(2) yes
C(63) C(64) C(65) 114(2) yes
C(64) C(65) C(66) 119(3) yes
C(65) C(66) C(67) 126(4) yes
C(66) C(67) C(68) 123(3) yes
C(63) C(68) C(67) 116(2) yes
P(5) C(69) C(70) 117.8(15) yes
P(5) C(69) C(74) 119(2) yes
C(70) C(69) C(74) 123(2) yes
C(69) C(70) C(71) 118.6(19) yes
C(70) C(71) C(72) 124(2) yes
C(71) C(72) C(73) 119(2) yes
C(72) C(73) C(74) 120(2) yes
C(69) C(74) C(73) 114(2) yes
P(6) C(75) C(76) 124(2) yes
P(6) C(75) C(80) 117.7(17) yes
C(76) C(75) C(80) 118(2) yes
C(75) C(76) C(77) 122(2) yes
C(76) C(77) C(78) 120(2) yes
C(77) C(78) C(79) 123(2) yes
C(78) C(79) C(80) 122(2) yes
C(75) C(80) C(79) 115(2) yes
P(7) C(81) C(82) 119.7(18) yes
P(7) C(81) C(86) 120.3(17) yes
C(82) C(81) C(86) 119(2) yes
C(81) C(82) C(83) 120(2) yes
C(82) C(83) C(84) 117(2) yes
C(83) C(84) C(85) 126(3) yes
C(84) C(85) C(86) 116(2) yes
C(81) C(86) C(85) 121(2) yes
P(8) C(87) C(88) 121(2) yes
P(8) C(87) C(92) 118.5(19) yes
C(88) C(87) C(92) 121(2) yes
C(87) C(88) C(89) 123(2) yes
C(88) C(89) C(90) 117(2) yes
C(89) C(90) C(91) 118(2) yes
C(90) C(91) C(92) 123(2) yes
C(87) C(92) C(91) 116(2) yes
P(8) C(93) C(94) 120.5(16) yes
P(8) C(93) C(98) 117.4(12) yes
C(94) C(93) C(98) 121.9(17) yes
C(93) C(94) C(95) 118(2) yes
C(94) C(95) C(96) 123.1(19) yes
C(95) C(96) C(97) 118(2) yes
C(96) C(97) C(98) 122(2) yes
C(93) C(98) C(97) 116.0(18) yes
Cl(5) C(99) Cl(6) 110.0(18) yes
Cl(7) C(100) Cl(8) 111.0(16) yes
Cl(9) C(101) Cl(10) 117(2) yes
Cl(11) C(102) Cl(12) 110(2) yes
P(1) C(1) H(1) 107.7 no
P(1) C(1) H(2) 107.7 no
P(2) C(1) H(1) 107.7 no
P(2) C(1) H(2) 107.7 no
H(1) C(1) H(2) 107.1 no
P(2) C(2) H(3) 107.9 no
P(2) C(2) H(4) 107.9 no
P(3) C(2) H(3) 107.9 no
P(3) C(2) H(4) 107.9 no
H(3) C(2) H(4) 107.2 no
P(3) C(3) H(5) 110.4 no
P(3) C(3) H(6) 110.4 no
P(4) C(3) H(5) 110.4 no
P(4) C(3) H(6) 110.4 no
H(5) C(3) H(6) 108.6 no
P(5) C(4) H(7) 110.4 no
P(5) C(4) H(8) 110.4 no
P(6) C(4) H(7) 110.4 no
P(6) C(4) H(8) 110.4 no
H(7) C(4) H(8) 108.6 no
P(6) C(5) H(9) 106.3 no
P(6) C(5) H(10) 106.3 no
P(7) C(5) H(9) 106.3 no
P(7) C(5) H(10) 106.3 no
H(9) C(5) H(10) 106.4 no
P(7) C(6) H(11) 112.7 no
P(7) C(6) H(12) 112.7 no
P(8) C(6) H(11) 112.7 no
P(8) C(6) H(12) 112.7 no
H(11) C(6) H(12) 110.2 no
C(7) C(12) H(13) 109.5 no
C(7) C(12) H(14) 109.5 no
C(7) C(12) H(15) 109.5 no
H(13) C(12) H(14) 109.5 no
H(13) C(12) H(15) 109.5 no
H(14) C(12) H(15) 109.5 no
C(8) C(13) H(16) 109.5 no
C(8) C(13) H(17) 109.5 no
C(8) C(13) H(18) 109.5 no
H(16) C(13) H(17) 109.5 no
H(16) C(13) H(18) 109.5 no
H(17) C(13) H(18) 109.5 no
C(9) C(14) H(19) 109.5 no
C(9) C(14) H(20) 109.5 no
C(9) C(14) H(21) 109.5 no
H(19) C(14) H(20) 109.5 no
H(19) C(14) H(21) 109.5 no
H(20) C(14) H(21) 109.5 no
C(10) C(15) H(22) 109.5 no
C(10) C(15) H(23) 109.5 no
C(10) C(15) H(24) 109.5 no
H(22) C(15) H(23) 109.5 no
H(22) C(15) H(24) 109.5 no
H(23) C(15) H(24) 109.5 no
C(11) C(16) H(25) 109.5 no
C(11) C(16) H(26) 109.5 no
C(11) C(16) H(27) 109.5 no
H(25) C(16) H(26) 109.5 no
H(25) C(16) H(27) 109.5 no
H(26) C(16) H(27) 109.5 no
C(17) C(22) H(28) 109.5 no
C(17) C(22) H(29) 109.5 no
C(17) C(22) H(30) 109.5 no
H(28) C(22) H(29) 109.5 no
H(28) C(22) H(30) 109.5 no
H(29) C(22) H(30) 109.5 no
C(18) C(23) H(31) 109.5 no
C(18) C(23) H(32) 109.5 no
C(18) C(23) H(33) 109.5 no
H(31) C(23) H(32) 109.5 no
H(31) C(23) H(33) 109.5 no
H(32) C(23) H(33) 109.5 no
C(19) C(24) H(34) 109.5 no
C(19) C(24) H(35) 109.5 no
C(19) C(24) H(36) 109.5 no
H(34) C(24) H(35) 109.5 no
H(34) C(24) H(36) 109.5 no
H(35) C(24) H(36) 109.5 no
C(20) C(25) H(37) 109.5 no
C(20) C(25) H(38) 109.5 no
C(20) C(25) H(39) 109.5 no
H(37) C(25) H(38) 109.5 no
H(37) C(25) H(39) 109.5 no
H(38) C(25) H(39) 109.5 no
C(21) C(26) H(40) 109.5 no
C(21) C(26) H(41) 109.5 no
C(21) C(26) H(42) 109.5 no
H(40) C(26) H(41) 109.5 no
H(40) C(26) H(42) 109.5 no
H(41) C(26) H(42) 109.5 no
C(27) C(28) H(43) 120.3 no
C(29) C(28) H(43) 120.3 no
C(28) C(29) H(44) 121.0 no
C(30) C(29) H(44) 120.9 no
C(29) C(30) H(45) 120.2 no
C(31) C(30) H(45) 120.2 no
C(30) C(31) H(46) 119.9 no
C(32) C(31) H(46) 119.9 no
C(27) C(32) H(47) 119.2 no
C(31) C(32) H(47) 119.2 no
C(33) C(34) H(48) 120.8 no
C(35) C(34) H(48) 120.8 no
C(34) C(35) H(49) 119.8 no
C(36) C(35) H(49) 119.9 no
C(35) C(36) H(50) 115.9 no
C(37) C(36) H(50) 115.9 no
C(36) C(37) H(51) 121.6 no
C(38) C(37) H(51) 121.6 no
C(33) C(38) H(52) 119.9 no
C(37) C(38) H(52) 119.9 no
C(39) C(40) H(53) 119.8 no
C(41) C(40) H(53) 119.8 no
C(40) C(41) H(54) 119.7 no
C(42) C(41) H(54) 119.8 no
C(41) C(42) H(55) 119.7 no
C(43) C(42) H(55) 119.7 no
C(42) C(43) H(56) 119.3 no
C(44) C(43) H(56) 119.3 no
C(39) C(44) H(57) 122.0 no
C(43) C(44) H(57) 122.0 no
C(45) C(46) H(58) 121.8 no
C(47) C(46) H(58) 121.8 no
C(46) C(47) H(59) 119.1 no
C(48) C(47) H(59) 119.1 no
C(47) C(48) H(60) 121.1 no
C(49) C(48) H(60) 121.1 no
C(48) C(49) H(61) 119.6 no
C(50) C(49) H(61) 119.6 no
C(45) C(50) H(62) 121.3 no
C(49) C(50) H(62) 121.3 no
C(51) C(52) H(63) 118.8 no
C(53) C(52) H(63) 118.8 no
C(52) C(53) H(64) 121.6 no
C(54) C(53) H(64) 121.6 no
C(53) C(54) H(65) 118.6 no
C(55) C(54) H(65) 118.6 no
C(54) C(55) H(66) 119.9 no
C(56) C(55) H(66) 119.9 no
C(51) C(56) H(67) 123.6 no
C(55) C(56) H(67) 123.6 no
C(57) C(58) H(68) 117.5 no
C(59) C(58) H(68) 117.5 no
C(58) C(59) H(69) 117.1 no
C(60) C(59) H(69) 117.1 no
C(59) C(60) H(70) 123.5 no
C(61) C(60) H(70) 123.6 no
C(60) C(61) H(71) 120.8 no
C(62) C(61) H(71) 120.8 no
C(57) C(62) H(72) 120.1 no
C(61) C(62) H(72) 120.1 no
C(63) C(64) H(73) 123.1 no
C(65) C(64) H(73) 123.1 no
C(64) C(65) H(74) 120.5 no
C(66) C(65) H(74) 120.5 no
C(65) C(66) H(75) 117.1 no
C(67) C(66) H(75) 117.1 no
C(66) C(67) H(76) 118.6 no
C(68) C(67) H(76) 118.6 no
C(63) C(68) H(77) 122.2 no
C(67) C(68) H(77) 122.1 no
C(69) C(70) H(78) 120.7 no
C(71) C(70) H(78) 120.7 no
C(70) C(71) H(79) 118.2 no
C(72) C(71) H(79) 118.3 no
C(71) C(72) H(80) 120.4 no
C(73) C(72) H(80) 120.4 no
C(72) C(73) H(81) 119.8 no
C(74) C(73) H(81) 119.8 no
C(69) C(74) H(82) 122.9 no
C(73) C(74) H(82) 122.9 no
C(75) C(76) H(83) 118.9 no
C(77) C(76) H(83) 118.9 no
C(76) C(77) H(84) 120.0 no
C(78) C(77) H(84) 120.0 no
C(77) C(78) H(85) 118.5 no
C(79) C(78) H(85) 118.5 no
C(78) C(79) H(86) 119.1 no
C(80) C(79) H(86) 119.1 no
C(75) C(80) H(87) 122.6 no
C(79) C(80) H(87) 122.6 no
C(81) C(82) H(88) 120.1 no
C(83) C(82) H(88) 120.1 no
C(82) C(83) H(89) 121.5 no
C(84) C(83) H(89) 121.5 no
C(83) C(84) H(90) 117.2 no
C(85) C(84) H(90) 117.2 no
C(84) C(85) H(91) 122.2 no
C(86) C(85) H(91) 122.2 no
C(81) C(86) H(92) 119.3 no
C(85) C(86) H(92) 119.3 no
C(87) C(88) H(93) 118.5 no
C(89) C(88) H(93) 118.5 no
C(88) C(89) H(94) 121.3 no
C(90) C(89) H(94) 121.3 no
C(89) C(90) H(95) 120.8 no
C(91) C(90) H(95) 120.8 no
C(90) C(91) H(96) 118.3 no
C(92) C(91) H(96) 118.3 no
C(87) C(92) H(97) 122.1 no
C(91) C(92) H(97) 122.1 no
C(93) C(94) H(98) 120.9 no
C(95) C(94) H(98) 120.9 no
C(94) C(95) H(99) 118.4 no
C(96) C(95) H(99) 118.4 no
C(95) C(96) H(100) 120.9 no
C(97) C(96) H(100) 120.9 no
C(96) C(97) H(101) 119.0 no
C(98) C(97) H(101) 119.0 no
C(93) C(98) H(102) 122.0 no
C(97) C(98) H(102) 122.0 no
Cl(5) C(99) H(103) 109.7 no
Cl(5) C(99) H(104) 109.7 no
Cl(6) C(99) H(103) 109.7 no
Cl(6) C(99) H(104) 109.7 no
H(103) C(99) H(104) 108.2 no
Cl(7) C(100) H(105) 109.4 no
Cl(7) C(100) H(106) 109.4 no
Cl(8) C(100) H(105) 109.4 no
Cl(8) C(100) H(106) 109.4 no
H(105) C(100) H(106) 108.0 no
Cl(9) C(101) H(107) 108.0 no
Cl(9) C(101) H(108) 108.0 no
Cl(10) C(101) H(107) 108.0 no
Cl(10) C(101) H(108) 108.0 no
H(107) C(101) H(108) 107.3 no
Cl(11) C(102) H(109) 109.7 no
Cl(11) C(102) H(110) 109.7 no
Cl(12) C(102) H(109) 109.7 no
Cl(12) C(102) H(110) 109.7 no
H(109) C(102) H(110) 108.2 no

loop_
_geom_bond_atom_site_label_1
_geom_bond_atom_site_label_2
_geom_bond_distance
_geom_bond_publ_flag
Ir(1) Cl(1) 2.478(5) yes
Ir(1) Cl(2) 2.482(6) yes
Ir(1) P(2) 2.348(6) yes
Ir(1) C(7) 2.29(2) yes
Ir(1) C(8) 2.16(2) yes
Ir(1) C(9) 2.42(3) yes
Ir(1) C(10) 2.34(2) yes
Ir(1) C(11) 2.29(2) yes
Ir(2) Cl(3) 2.460(5) yes
Ir(2) P(7) 2.366(6) yes
Ir(2) P(8) 2.379(4) yes
Ir(2) C(17) 2.27(2) yes
Ir(2) C(18) 2.26(2) yes
Ir(2) C(19) 2.26(2) yes
Ir(2) C(20) 2.32(2) yes
Ir(2) C(21) 2.31(2) yes
Pd(1) Pd(2) 2.710(2) yes
Pd(1) P(1) 2.413(6) yes
Pd(1) P(3) 2.348(6) yes
Pd(1) P(5) 2.383(6) yes
Pd(2) Cl(4) 2.468(7) yes
Pd(2) P(4) 2.391(5) yes
Pd(2) P(6) 2.388(5) yes
Cl(5) C(99) 1.91(3) yes
Cl(6) C(99) 1.80(3) yes
Cl(7) C(100) 1.79(3) yes
Cl(8) C(100) 1.79(3) yes
Cl(9) C(101) 1.75(3) yes
Cl(10) C(101) 1.71(3) yes
Cl(11) C(102) 1.76(4) yes
Cl(12) C(102) 1.75(3) yes
P(1) C(1) 1.93(2) yes
P(1) C(27) 1.85(2) yes
P(1) C(33) 1.85(2) yes
P(2) C(1) 1.89(2) yes
P(2) C(2) 1.92(2) yes
P(2) C(39) 1.91(2) yes
P(3) C(2) 1.90(2) yes
P(3) C(3) 1.88(2) yes
P(3) C(45) 1.95(2) yes
P(4) C(3) 1.87(2) yes
P(4) C(51) 1.91(2) yes
P(4) C(57) 1.80(2) yes
P(5) C(4) 1.878(19) yes
P(5) C(63) 1.91(2) yes
P(5) C(69) 1.93(2) yes
P(6) C(4) 1.79(2) yes
P(6) C(5) 1.93(2) yes
P(6) C(75) 1.91(2) yes
P(7) C(5) 1.88(2) yes
P(7) C(6) 1.89(2) yes
P(7) C(81) 1.86(2) yes
P(8) C(6) 1.84(2) yes
P(8) C(87) 1.85(2) yes
P(8) C(93) 1.909(18) yes
P(9) F(1) 1.71(2) yes
P(9) F(2) 1.56(2) yes
P(9) F(3) 1.63(2) yes
P(9) F(4) 1.62(2) yes
P(9) F(5) 1.64(2) yes
P(9) F(6) 1.66(2) yes
P(10) F(7) 1.59(3) yes
P(10) F(8) 1.65(2) yes
P(10) F(9) 1.60(3) yes
P(10) F(10) 1.65(3) yes
P(10) F(11) 1.59(2) yes
P(10) F(12) 1.62(3) yes
C(7) C(8) 1.54(3) yes
C(7) C(11) 1.55(3) yes
C(7) C(12) 1.33(4) yes
C(8) C(9) 1.47(4) yes
C(8) C(13) 1.60(4) yes
C(9) C(10) 1.55(3) yes
C(9) C(14) 1.43(4) yes
C(10) C(11) 1.55(4) yes
C(10) C(15) 1.56(4) yes
C(11) C(16) 1.46(3) yes
C(17) C(18) 1.50(3) yes
C(17) C(21) 1.35(3) yes
C(17) C(22) 1.58(3) yes
C(18) C(19) 1.46(3) yes
C(18) C(23) 1.52(3) yes
C(19) C(20) 1.45(2) yes
C(19) C(24) 1.49(3) yes
C(20) C(21) 1.57(3) yes
C(20) C(25) 1.47(2) yes
C(21) C(26) 1.60(4) yes
C(27) C(28) 1.43(3) yes
C(27) C(32) 1.43(2) yes
C(28) C(29) 1.54(3) yes
C(29) C(30) 1.42(3) yes
C(30) C(31) 1.47(3) yes
C(31) C(32) 1.43(3) yes
C(33) C(34) 1.45(3) yes
C(33) C(38) 1.56(3) yes
C(34) C(35) 1.45(3) yes
C(35) C(36) 1.36(3) yes
C(36) C(37) 1.33(3) yes
C(37) C(38) 1.45(2) yes
C(39) C(40) 1.46(3) yes
C(39) C(44) 1.52(3) yes
C(40) C(41) 1.44(3) yes
C(41) C(42) 1.38(3) yes
C(42) C(43) 1.50(4) yes
C(43) C(44) 1.43(3) yes
C(45) C(46) 1.44(3) yes
C(45) C(50) 1.42(3) yes
C(46) C(47) 1.48(3) yes
C(47) C(48) 1.43(3) yes
C(48) C(49) 1.50(3) yes
C(49) C(50) 1.46(3) yes
C(51) C(52) 1.30(3) yes
C(51) C(56) 1.61(4) yes
C(52) C(53) 1.45(3) yes
C(53) C(54) 1.48(3) yes
C(54) C(55) 1.47(5) yes
C(55) C(56) 1.44(5) yes
C(57) C(58) 1.40(2) yes
C(57) C(62) 1.52(3) yes
C(58) C(59) 1.30(3) yes
C(59) C(60) 1.45(3) yes
C(60) C(61) 1.53(3) yes
C(61) C(62) 1.43(4) yes
C(63) C(64) 1.46(3) yes
C(63) C(68) 1.32(3) yes
C(64) C(65) 1.54(5) yes
C(65) C(66) 1.28(6) yes
C(66) C(67) 1.19(5) yes
C(67) C(68) 1.55(5) yes
C(69) C(70) 1.41(3) yes
C(69) C(74) 1.44(3) yes
C(70) C(71) 1.42(3) yes
C(71) C(72) 1.31(3) yes
C(72) C(73) 1.48(5) yes
C(73) C(74) 1.47(4) yes
C(75) C(76) 1.43(3) yes
C(75) C(80) 1.45(4) yes
C(76) C(77) 1.36(3) yes
C(77) C(78) 1.32(4) yes
C(78) C(79) 1.34(4) yes
C(79) C(80) 1.46(3) yes
C(81) C(82) 1.46(3) yes
C(81) C(86) 1.40(3) yes
C(82) C(83) 1.50(4) yes
C(83) C(84) 1.36(4) yes
C(84) C(85) 1.46(4) yes
C(85) C(86) 1.47(4) yes
C(87) C(88) 1.40(3) yes
C(87) C(92) 1.48(4) yes
C(88) C(89) 1.54(4) yes
C(89) C(90) 1.43(5) yes
C(90) C(91) 1.48(4) yes
C(91) C(92) 1.50(4) yes
C(93) C(94) 1.40(2) yes
C(93) C(98) 1.40(3) yes
C(94) C(95) 1.40(2) yes
C(95) C(96) 1.39(3) yes
C(96) C(97) 1.35(3) yes
C(97) C(98) 1.50(3) yes
C(1) H(1) 0.990 no
C(1) H(2) 0.990 no
C(2) H(3) 0.990 no
C(2) H(4) 0.990 no
C(3) H(5) 0.990 no
C(3) H(6) 0.990 no
C(4) H(7) 0.990 no
C(4) H(8) 0.990 no
C(5) H(9) 0.990 no
C(5) H(10) 0.990 no
C(6) H(11) 0.990 no
C(6) H(12) 0.990 no
C(12) H(13) 0.980 no
C(12) H(14) 0.980 no
C(12) H(15) 0.980 no
C(13) H(16) 0.980 no
C(13) H(17) 0.980 no
C(13) H(18) 0.980 no
C(14) H(19) 0.980 no
C(14) H(20) 0.980 no
C(14) H(21) 0.980 no
C(15) H(22) 0.980 no
C(15) H(23) 0.980 no
C(15) H(24) 0.980 no
C(16) H(25) 0.980 no
C(16) H(26) 0.980 no
C(16) H(27) 0.980 no
C(22) H(28) 0.980 no
C(22) H(29) 0.980 no
C(22) H(30) 0.980 no
C(23) H(31) 0.980 no
C(23) H(32) 0.980 no
C(23) H(33) 0.980 no
C(24) H(34) 0.980 no
C(24) H(35) 0.980 no
C(24) H(36) 0.980 no
C(25) H(37) 0.980 no
C(25) H(38) 0.980 no
C(25) H(39) 0.980 no
C(26) H(40) 0.980 no
C(26) H(41) 0.980 no
C(26) H(42) 0.980 no
C(28) H(43) 0.950 no
C(29) H(44) 0.950 no
C(30) H(45) 0.950 no
C(31) H(46) 0.950 no
C(32) H(47) 0.950 no
C(34) H(48) 0.950 no
C(35) H(49) 0.950 no
C(36) H(50) 0.950 no
C(37) H(51) 0.950 no
C(38) H(52) 0.950 no
C(40) H(53) 0.950 no
C(41) H(54) 0.950 no
C(42) H(55) 0.950 no
C(43) H(56) 0.950 no
C(44) H(57) 0.950 no
C(46) H(58) 0.950 no
C(47) H(59) 0.950 no
C(48) H(60) 0.950 no
C(49) H(61) 0.950 no
C(50) H(62) 0.950 no
C(52) H(63) 0.950 no
C(53) H(64) 0.950 no
C(54) H(65) 0.950 no
C(55) H(66) 0.950 no
C(56) H(67) 0.950 no
C(58) H(68) 0.950 no
C(59) H(69) 0.950 no
C(60) H(70) 0.950 no
C(61) H(71) 0.950 no
C(62) H(72) 0.950 no
C(64) H(73) 0.950 no
C(65) H(74) 0.950 no
C(66) H(75) 0.950 no
C(67) H(76) 0.950 no
C(68) H(77) 0.950 no
C(70) H(78) 0.950 no
C(71) H(79) 0.950 no
C(72) H(80) 0.950 no
C(73) H(81) 0.950 no
C(74) H(82) 0.950 no
C(76) H(83) 0.950 no
C(77) H(84) 0.950 no
C(78) H(85) 0.950 no
C(79) H(86) 0.950 no
C(80) H(87) 0.950 no
C(82) H(88) 0.950 no
C(83) H(89) 0.950 no
C(84) H(90) 0.950 no
C(85) H(91) 0.950 no
C(86) H(92) 0.950 no
C(88) H(93) 0.950 no
C(89) H(94) 0.950 no
C(90) H(95) 0.950 no
C(91) H(96) 0.950 no
C(92) H(97) 0.950 no
C(94) H(98) 0.950 no
C(95) H(99) 0.950 no
C(96) H(100) 0.950 no
C(97) H(101) 0.950 no
C(98) H(102) 0.950 no
C(99) H(103) 0.990 no
C(99) H(104) 0.990 no
C(100) H(105) 0.990 no
C(100) H(106) 0.990 no
C(101) H(107) 0.990 no
C(101) H(108) 0.990 no
C(102) H(109) 0.990 no
C(102) H(110) 0.990 no

loop_
_platon_squeeze_void_nr
_platon_squeeze_void_average_x
_platon_squeeze_void_average_y
_platon_squeeze_void_average_z
_platon_squeeze_void_volume
_platon_squeeze_void_count_electrons
_platon_squeeze_void_content
1 -0.035 0.178 0.350 253 39 ' '
2 0.035 0.678 0.150 253 39 ' '
3 0.094 0.203 0.962 24 3 ' '
4 0.127 0.816 0.424 10 1 ' '
5 0.195 0.854 0.616 13 2 ' '
6 0.214 0.458 0.967 7 1 ' '
7 0.465 0.322 0.650 253 39 ' '
8 0.305 0.146 0.116 13 2 ' '
9 0.286 0.542 0.467 7 1 ' '
10 0.373 0.184 0.924 10 1 ' '
11 0.406 0.797 0.462 24 3 ' '
12 0.535 0.822 0.850 253 39 ' '
13 0.594 0.297 0.038 24 3 ' '
14 0.627 0.684 0.576 10 1 ' '
15 0.695 0.646 0.384 13 2 ' '
16 0.714 0.042 0.033 7 1 ' '
17 0.805 0.354 0.884 13 2 ' '
18 0.786 0.958 0.533 7 1 ' '
19 0.873 0.316 0.076 10 1 ' '
20 0.906 0.703 0.538 24 4 ' '
